data_1526058
loop_
_publ_author_name
'Fu, W.T.'
'Ijdo, D.J.W.'

_publ_section_title
;
 Crystal structure of superconducting Ba Pb0.7 Bi0.15 Sb0.15 O3
;
_journal_name_full 'Solid State Communications'
_journal_page_first 291
_journal_page_last 294
_journal_volume 118
_journal_year 2001
_chemical_formula_sum 'Ba Bi0.15 O3 Pb0.7 Sb0.15'
_chemical_name_systematic 'Ba (Pb0.7 Bi0.15 Sb0.15) O3'
_space_group_IT_number 140
_symmetry_space_group_name_Hall '-I 4 2c'
_symmetry_space_group_name_H-M 'I 4/m c m'
_cell_angle_alpha 90
_cell_angle_beta 90
_cell_angle_gamma 90
_cell_formula_units_Z 4
_cell_length_a 6.041
_cell_length_b 6.041
_cell_length_c 8.5802
_cell_volume 313.123
_citation_journal_id_ASTM SSCOA4
_cod_data_source_file Fu_SSCOA4_2001_1941.cif
_cod_data_source_block Ba1Bi0.15O3Pb0.7Sb0.15
_cod_original_cell_volume 313.1231
_cod_original_formula_sum 'Ba1 Bi0.15 O3 Pb0.7 Sb0.15'
_cod_database_code 1526058

loop_
_symmetry_equiv_pos_as_xyz
x,y,z
-y,x,z
-x,-y,z
y,-x,z
x,-y,-z+1/2
y,x,-z+1/2
-x,y,-z+1/2
-y,-x,-z+1/2
-x,-y,-z
y,-x,-z
x,y,-z
-y,x,-z
-x,y,z-1/2
-y,-x,z-1/2
x,-y,z-1/2
y,x,z-1/2
x+1/2,y+1/2,z+1/2
-y+1/2,x+1/2,z+1/2
-x+1/2,-y+1/2,z+1/2
y+1/2,-x+1/2,z+1/2
x+1/2,-y+1/2,-z+1
y+1/2,x+1/2,-z+1
-x+1/2,y+1/2,-z+1
-y+1/2,-x+1/2,-z+1
-x+1/2,-y+1/2,-z+1/2
y+1/2,-x+1/2,-z+1/2
x+1/2,y+1/2,-z+1/2
-y+1/2,x+1/2,-z+1/2
-x+1/2,y+1/2,z
-y+1/2,-x+1/2,z
x+1/2,-y+1/2,z
y+1/2,x+1/2,z

loop_
_atom_site_label
_atom_site_type_symbol
_atom_site_fract_x
_atom_site_fract_y
_atom_site_fract_z
_atom_site_occupancy
_atom_site_U_iso_or_equiv
Pb1 Pb+4 0 0 0 0.7 0.0
O2 O-2 0.2793 0.7793 0 1 0.0
Sb1 Sb+5 0 0 0 0.15 0.0
Bi1 Bi+3 0 0 0 0.15 0.0
Ba1 Ba+2 0.5 0 0.25 1 0.0
O1 O-2 0 0 0.25 1 0.0
